data_4328477
loop_
_publ_author_name
'John S. Maass'
'Zhichao Chen'
'Matthias Zeller'
'Floriana Tuna'
'Richard E. P. Winpenny'
'Rudy L. Luck'

_publ_contact_author_address
;
Department of Chemistry
Michigan Technological University
1400 Townsend Drive
Houghton, MI USA 49931
;
_publ_contact_author_email rluck@mtu.edu
_publ_contact_author_fax '(906)487 2061'
_publ_contact_author_name 'Luck, Rudy L.'
_publ_contact_author_phone '(906)487 2309'
_publ_section_title
;
 Syntheses, X-ray Structural Characterizations, and Thermal Stabilities of
 Two Nonclassical Trinuclear Vanadium(IV) Complexes,
 (V3(\m3-O)O2)(\m2-O2P(CH2C6H5)2)6(H2O) and
 (V3(\m3-O)O2)(\m2-O2P(CH2C6H5)2)6(py), and Polymeric Complexes of
 Stoichiometry (VO(O2PR2)2)\\infty, R2 = Ph2 and o-(CH2)2(C6H4)
;
_journal_name_full 'Inorganic Chemistry'
_journal_page_first 2766
_journal_page_last 2776
_journal_paper_doi 10.1021/ic201259u
_journal_volume 51
_journal_year 2012
_chemical_absolute_configuration ad
_chemical_compound_source 'synthesis as described'
_chemical_formula_moiety 'C89 H89 N1 O15 P6 V3'
_chemical_formula_sum 'C89 H89 N O15 P6 V3'
_chemical_formula_weight 1751.25
_chemical_name_systematic
;aa
 ?
;
_space_group_IT_number 1
_symmetry_cell_setting triclinic
_symmetry_Int_Tables_number 1
_symmetry_space_group_name_Hall 'P 1'
_symmetry_space_group_name_H-M 'P 1'
_atom_sites_solution_hydrogens geom
_atom_sites_solution_primary direct
_atom_sites_solution_secondary difmap
_audit_creation_date 2011-08-06T20:21:04-00:00
_audit_creation_method 'WinGX routine CIF_UPDATE'
_cell_angle_alpha 108.300(10)
_cell_angle_beta 103.970(10)
_cell_angle_gamma 110.889(2)
_cell_formula_units_Z 1
_cell_length_a 13.248(2)
_cell_length_b 13.779(2)
_cell_length_c 14.0500(10)
_cell_measurement_reflns_used 5797
_cell_measurement_temperature 100(2)
_cell_measurement_theta_max 27.9125
_cell_measurement_theta_min 2.4328
_cell_measurement_wavelength 0.71073
_cell_volume 2086.7(5)
_computing_cell_refinement 'SAINT V7.66A integration software'
_computing_data_collection 'Bruker APEX2 software'
_computing_data_reduction 'SORTAV (Blessing, 1995)'
_computing_molecular_graphics 'Ortep-3 for Windows (Farrugia, 1997)'
_computing_publication_material 'WinGX publication routines (Farrugia, 1999)'
_computing_structure_refinement 'SHELXL-97 (Sheldrick, 2008)'
_computing_structure_solution 'SIR97 (Giacovazzo et al, 1997)'
_diffrn_ambient_temperature 100(2)
_diffrn_detector 'APEX-II CCD'
_diffrn_measured_fraction_theta_full 0.99
_diffrn_measured_fraction_theta_max 0.862
_diffrn_measurement_device '\k-geometry diffractometer'
_diffrn_measurement_device_type 'Bruker APEX-II'
_diffrn_measurement_method '\f or \w oscillation scans'
_diffrn_orient_matrix_type 'x-axis to radiation source'
_diffrn_orient_matrix_UB_11 -0.597318E-1
_diffrn_orient_matrix_UB_12 0.264659E-1
_diffrn_orient_matrix_UB_13 0.606201E-2
_diffrn_orient_matrix_UB_21 0.557276E-1
_diffrn_orient_matrix_UB_22 0.48512E-1
_diffrn_orient_matrix_UB_23 0.811436E-1
_diffrn_orient_matrix_UB_31 0.450528E-1
_diffrn_orient_matrix_UB_32 0.698246E-1
_diffrn_orient_matrix_UB_33 -0.771239E-2
_diffrn_radiation_monochromator graphite
_diffrn_radiation_probe x-ray
_diffrn_radiation_type MoK\a
_diffrn_radiation_wavelength 0.71069
_diffrn_reflns_av_R_equivalents 0.0242
_diffrn_reflns_av_unetI/netI 0.0733
_diffrn_reflns_limit_h_max 19
_diffrn_reflns_limit_h_min -18
_diffrn_reflns_limit_k_max 19
_diffrn_reflns_limit_k_min -18
_diffrn_reflns_limit_l_max 20
_diffrn_reflns_limit_l_min -20
_diffrn_reflns_number 25844
_diffrn_reflns_theta_full 28
_diffrn_reflns_theta_max 31.43
_diffrn_reflns_theta_min 1.66
_diffrn_source 'sealed x-ray tube'
_exptl_absorpt_coefficient_mu 0.51
_exptl_absorpt_correction_T_max 0.746
_exptl_absorpt_correction_T_min 0.669
_exptl_absorpt_correction_type multi-scan
_exptl_absorpt_process_details
;
SADABS-2008/1 - Bruker AXS area detector scaling and absorption correction
;
_exptl_crystal_colour green
_exptl_crystal_density_diffrn 1.394
_exptl_crystal_description block
_exptl_crystal_F_000 909
_exptl_crystal_size_max 0.45
_exptl_crystal_size_mid 0.26
_exptl_crystal_size_min 0.15
_refine_diff_density_max 0.916
_refine_diff_density_min -0.492
_refine_diff_density_rms 0.08
_refine_ls_abs_structure_details 'Flack H D (1983), Acta Cryst. A39, 876-881'
_refine_ls_abs_structure_Flack -0.019(13)
_refine_ls_extinction_method none
_refine_ls_goodness_of_fit_ref 0.998
_refine_ls_hydrogen_treatment constr
_refine_ls_matrix_type full
_refine_ls_number_parameters 1027
_refine_ls_number_reflns 21017
_refine_ls_number_restraints 3
_refine_ls_restrained_S_all 0.998
_refine_ls_R_factor_all 0.0617
_refine_ls_R_factor_gt 0.0475
_refine_ls_shift/su_max 0.002
_refine_ls_shift/su_mean 0
_refine_ls_structure_factor_coef Fsqd
_refine_ls_weighting_details 'calc w=1/[\s^2^(Fo^2^)+(0.0496P)^2^+0.0000P] where P=(Fo^2^+2Fc^2^)/3'
_refine_ls_weighting_scheme calc
_refine_ls_wR_factor_gt 0.099
_refine_ls_wR_factor_ref 0.1085
_reflns_number_gt 17633
_reflns_number_total 21017
_reflns_threshold_expression >2\s(I)
_cod_data_source_file ic201259u_si_002_1.cif
_cod_data_source_block new
_cod_database_code 4328477

loop_
_symmetry_equiv_pos_as_xyz
'x, y, z'

loop_
_atom_site_label
_atom_site_type_symbol
_atom_site_fract_x
_atom_site_fract_y
_atom_site_fract_z
_atom_site_U_iso_or_equiv
_atom_site_adp_type
_atom_site_occupancy
_atom_site_symmetry_multiplicity
_atom_site_calc_flag
_atom_site_refinement_flags
V1 V 0.62513(4) 0.16545(4) 0.27728(4) 0.01793(11) Uani 1 1 d .
V2 V 0.48200(4) 0.17816(4) 0.02050(4) 0.01733(11) Uani 1 1 d .
V3 V 0.35037(4) -0.13459(4) 0.07332(4) 0.01777(11) Uani 1 1 d .
O1 O 0.52215(19) 0.09827(19) 0.15494(18) 0.0202(5) Uani 1 1 d .
O2 O 0.4559(2) 0.22983(19) -0.06336(18) 0.0239(5) Uani 1 1 d .
O3 O 0.2585(2) -0.26527(19) 0.03317(19) 0.0240(5) Uani 1 1 d .
N1 N 0.7813(2) 0.2625(2) 0.4500(2) 0.0211(6) Uani 1 1 d .
C85 C 0.7646(3) 0.2514(3) 0.5370(3) 0.0269(7) Uani 1 1 d .
H85 H 0.6861 0.2143 0.5309 0.032 Uiso 1 1 calc R
C86 C 0.8556(3) 0.2909(3) 0.6352(3) 0.0332(8) Uani 1 1 d .
H86 H 0.8391 0.2795 0.6942 0.04 Uiso 1 1 calc R
C87 C 0.9696(3) 0.3465(3) 0.6468(3) 0.0345(9) Uani 1 1 d .
H87 H 1.0334 0.3739 0.7135 0.041 Uiso 1 1 calc R
C88 C 0.9899(3) 0.3618(3) 0.5589(3) 0.0319(8) Uani 1 1 d .
H88 H 1.0679 0.4013 0.5645 0.038 Uiso 1 1 calc R
C89 C 0.8946(3) 0.3186(3) 0.4634(3) 0.0271(7) Uani 1 1 d .
H89 H 0.9093 0.3288 0.4034 0.033 Uiso 1 1 calc R
O4 O 0.59932(19) 0.30199(19) 0.33522(17) 0.0207(5) Uani 1 1 d .
O5 O 0.55774(18) 0.32756(18) 0.15883(17) 0.0191(4) Uani 1 1 d .
O6 O 0.75235(19) 0.25838(19) 0.24065(17) 0.0215(5) Uani 1 1 d .
O7 O 0.64260(19) 0.19723(19) 0.03719(17) 0.0217(5) Uani 1 1 d .
O8 O 0.33613(18) 0.12985(18) 0.04878(17) 0.0194(5) Uani 1 1 d .
O9 O 0.24806(18) -0.09037(18) -0.01537(17) 0.0191(4) Uani 1 1 d .
O10 O 0.42024(18) 0.01538(18) -0.09397(17) 0.0194(4) Uani 1 1 d .
O11 O 0.43204(18) -0.13553(18) -0.02681(17) 0.0193(5) Uani 1 1 d .
O12 O 0.32828(18) -0.04451(18) 0.20042(17) 0.0199(5) Uani 1 1 d .
O13 O 0.53251(18) 0.09603(18) 0.35494(17) 0.0189(4) Uani 1 1 d .
O14 O 0.48827(18) -0.12981(18) 0.17570(17) 0.0187(4) Uani 1 1 d .
O15 O 0.68800(18) 0.05312(19) 0.26430(18) 0.0205(5) Uani 1 1 d .
P1 P 0.58050(7) 0.37559(7) 0.27900(7) 0.01909(16) Uani 1 1 d .
P2 P 0.75905(7) 0.24737(7) 0.13181(6) 0.01860(16) Uani 1 1 d .
P3 P 0.22654(7) 0.01237(7) -0.00706(6) 0.01770(16) Uani 1 1 d .
P4 P 0.42253(7) -0.09819(7) -0.11846(6) 0.01691(16) Uani 1 1 d .
P5 P 0.40185(7) 0.02521(7) 0.32285(6) 0.01715(16) Uani 1 1 d .
P6 P 0.62117(7) -0.07684(7) 0.22601(6) 0.01766(16) Uani 1 1 d .
C1 C 0.4582(3) 0.3934(3) 0.3006(3) 0.0246(7) Uani 1 1 d .
H1A H 0.3866 0.3176 0.2557 0.029 Uiso 1 1 calc R
H1B H 0.4717 0.4121 0.3781 0.029 Uiso 1 1 calc R
C2 C 0.4314(3) 0.4833(3) 0.2762(3) 0.0249(7) Uani 1 1 d .
C3 C 0.4058(3) 0.4784(3) 0.1720(3) 0.0294(8) Uani 1 1 d .
H3 H 0.4139 0.4238 0.1173 0.035 Uiso 1 1 calc R
C4 C 0.3686(3) 0.5535(3) 0.1485(3) 0.0323(8) Uani 1 1 d .
H4 H 0.3514 0.55 0.0775 0.039 Uiso 1 1 calc R
C5 C 0.3563(3) 0.6334(3) 0.2272(3) 0.0291(8) Uani 1 1 d .
H5 H 0.3282 0.6826 0.2096 0.035 Uiso 1 1 calc R
C6 C 0.3850(3) 0.6412(3) 0.3311(3) 0.0312(8) Uani 1 1 d .
H6 H 0.3788 0.6974 0.386 0.037 Uiso 1 1 calc R
C7 C 0.4231(3) 0.5670(3) 0.3557(3) 0.0281(7) Uani 1 1 d .
H7 H 0.4437 0.5735 0.4278 0.034 Uiso 1 1 calc R
C8 C 0.7085(3) 0.5175(3) 0.3470(3) 0.0240(7) Uani 1 1 d .
H8A H 0.7687 0.5123 0.3183 0.029 Uiso 1 1 calc R
H8B H 0.6853 0.5715 0.327 0.029 Uiso 1 1 calc R
C9 C 0.7648(3) 0.5690(3) 0.4707(3) 0.0241(7) Uani 1 1 d .
C10 C 0.8658(3) 0.5652(3) 0.5199(3) 0.0349(9) Uani 1 1 d .
H10 H 0.8993 0.5306 0.4761 0.042 Uiso 1 1 calc R
C11 C 0.9193(4) 0.6115(4) 0.6331(3) 0.0403(9) Uani 1 1 d .
H11 H 0.9892 0.6088 0.6662 0.048 Uiso 1 1 calc R
C12 C 0.8702(4) 0.6617(3) 0.6979(3) 0.0414(10) Uani 1 1 d .
H12 H 0.9054 0.6919 0.7751 0.05 Uiso 1 1 calc R
C13 C 0.7698(4) 0.6671(3) 0.6486(3) 0.0381(9) Uani 1 1 d .
H13 H 0.7366 0.7024 0.6922 0.046 Uiso 1 1 calc R
C14 C 0.7178(3) 0.6213(3) 0.5363(3) 0.0312(8) Uani 1 1 d .
H14 H 0.6489 0.6256 0.5033 0.037 Uiso 1 1 calc R
C15 C 0.8557(3) 0.3923(3) 0.1579(3) 0.0219(7) Uani 1 1 d .
H15A H 0.8192 0.4414 0.1827 0.026 Uiso 1 1 calc R
H15B H 0.93 0.4207 0.2201 0.026 Uiso 1 1 calc R
C16 C 0.8882(3) 0.4139(3) 0.0676(3) 0.0233(7) Uani 1 1 d .
C17 C 1.0058(3) 0.4751(3) 0.0870(3) 0.0285(8) Uani 1 1 d .
H17 H 1.0653 0.4964 0.1543 0.034 Uiso 1 1 calc R
C18 C 1.0382(3) 0.5057(3) 0.0089(3) 0.0307(8) Uani 1 1 d .
H18 H 1.1189 0.5472 0.0229 0.037 Uiso 1 1 calc R
C19 C 0.9524(3) 0.4754(3) -0.0878(3) 0.0324(8) Uani 1 1 d .
H19 H 0.9738 0.4978 -0.1403 0.039 Uiso 1 1 calc R
C20 C 0.8343(3) 0.4123(3) -0.1098(3) 0.0303(8) Uani 1 1 d .
H20 H 0.7753 0.3901 -0.1778 0.036 Uiso 1 1 calc R
C21 C 0.8028(3) 0.3816(3) -0.0321(3) 0.0252(7) Uani 1 1 d .
H21 H 0.7219 0.338 -0.0473 0.03 Uiso 1 1 calc R
C22 C 0.8234(3) 0.1536(3) 0.0899(3) 0.0253(7) Uani 1 1 d .
H22A H 0.7718 0.0755 0.08 0.03 Uiso 1 1 calc R
H22B H 0.8258 0.1465 0.0182 0.03 Uiso 1 1 calc R
C23 C 0.9459(3) 0.1956(3) 0.1698(3) 0.0233(7) Uani 1 1 d .
C24 C 0.9641(3) 0.1709(3) 0.2584(3) 0.0317(8) Uani 1 1 d .
H24 H 0.8987 0.1258 0.2694 0.038 Uiso 1 1 calc R
C25 C 1.0778(3) 0.2116(4) 0.3314(3) 0.0374(9) Uani 1 1 d .
H25 H 1.0904 0.1933 0.3916 0.045 Uiso 1 1 calc R
C26 C 1.1720(3) 0.2786(3) 0.3161(3) 0.0408(10) Uani 1 1 d .
H26 H 1.25 0.3092 0.3674 0.049 Uiso 1 1 calc R
C27 C 1.1532(3) 0.3014(3) 0.2259(4) 0.0383(9) Uani 1 1 d .
H27 H 1.2186 0.3458 0.2144 0.046 Uiso 1 1 calc R
C28 C 1.0407(3) 0.2601(3) 0.1531(3) 0.0341(9) Uani 1 1 d .
H28 H 1.0283 0.2759 0.0914 0.041 Uiso 1 1 calc R
C29 C 0.1352(3) 0.0239(3) 0.0682(3) 0.0220(7) Uani 1 1 d .
H29A H 0.1798 0.0429 0.1447 0.026 Uiso 1 1 calc R
H29B H 0.1198 0.0894 0.0692 0.026 Uiso 1 1 calc R
C30 C 0.0184(3) -0.0829(3) 0.0241(3) 0.0212(6) Uani 1 1 d .
C31 C -0.0864(3) -0.0814(3) -0.0208(3) 0.0253(7) Uani 1 1 d .
H31 H -0.0842 -0.0125 -0.0232 0.03 Uiso 1 1 calc R
C32 C -0.1933(3) -0.1783(3) -0.0620(3) 0.0310(8) Uani 1 1 d .
H32 H -0.2639 -0.176 -0.0938 0.037 Uiso 1 1 calc R
C33 C -0.1990(3) -0.2791(3) -0.0575(3) 0.0329(9) Uani 1 1 d .
H33 H -0.2728 -0.3458 -0.0855 0.039 Uiso 1 1 calc R
C34 C -0.0956(3) -0.2809(3) -0.0117(3) 0.0320(8) Uani 1 1 d .
H34 H -0.0984 -0.3494 -0.0079 0.038 Uiso 1 1 calc R
C35 C 0.0123(3) -0.1840(3) 0.0287(3) 0.0283(8) Uani 1 1 d .
H35 H 0.0828 -0.1868 0.0599 0.034 Uiso 1 1 calc R
C36 C 0.1472(3) -0.0144(3) -0.1453(3) 0.0220(7) Uani 1 1 d .
H36A H 0.2015 -0.0066 -0.1833 0.026 Uiso 1 1 calc R
H36B H 0.0826 -0.095 -0.1851 0.026 Uiso 1 1 calc R
C37 C 0.0958(3) 0.0667(3) -0.1499(3) 0.0249(7) Uani 1 1 d .
C38 C 0.1679(3) 0.1858(3) -0.1076(3) 0.0354(9) Uani 1 1 d .
H38 H 0.2511 0.2165 -0.0794 0.042 Uiso 1 1 calc R
C39 C 0.1186(4) 0.2596(4) -0.1067(4) 0.0433(10) Uani 1 1 d .
H39 H 0.1682 0.3403 -0.0787 0.052 Uiso 1 1 calc R
C40 C -0.0023(4) 0.2160(4) -0.1465(3) 0.0398(10) Uani 1 1 d .
H40 H -0.0359 0.2668 -0.1439 0.048 Uiso 1 1 calc R
C41 C -0.0735(3) 0.0988(4) -0.1897(3) 0.0363(9) Uani 1 1 d .
H41 H -0.1567 0.0684 -0.2182 0.044 Uiso 1 1 calc R
C42 C -0.0248(3) 0.0250(3) -0.1920(3) 0.0283(8) Uani 1 1 d .
H42 H -0.0753 -0.0559 -0.2231 0.034 Uiso 1 1 calc R
C43 C 0.5484(3) -0.0965(3) -0.1486(3) 0.0211(6) Uani 1 1 d .
H43A H 0.6194 -0.0442 -0.0797 0.025 Uiso 1 1 calc R
H43B H 0.5405 -0.1753 -0.1694 0.025 Uiso 1 1 calc R
C44 C 0.5721(3) -0.0608(3) -0.2359(3) 0.0208(6) Uani 1 1 d .
C45 C 0.5851(3) 0.0455(3) -0.2315(3) 0.0255(7) Uani 1 1 d .
H45 H 0.5725 0.0947 -0.1763 0.031 Uiso 1 1 calc R
C46 C 0.6165(3) 0.0803(3) -0.3073(3) 0.0282(7) Uani 1 1 d .
H46 H 0.6251 0.1529 -0.304 0.034 Uiso 1 1 calc R
C47 C 0.6353(3) 0.0087(3) -0.3880(3) 0.0274(7) Uani 1 1 d .
H47 H 0.659 0.0333 -0.4387 0.033 Uiso 1 1 calc R
C48 C 0.6196(3) -0.0978(3) -0.3946(3) 0.0286(8) Uani 1 1 d .
H48 H 0.631 -0.1473 -0.4508 0.034 Uiso 1 1 calc R
C49 C 0.5875(3) -0.1332(3) -0.3197(3) 0.0270(7) Uani 1 1 d .
H49 H 0.5757 -0.2073 -0.3255 0.032 Uiso 1 1 calc R
C50 C 0.2917(3) -0.2093(3) -0.2388(3) 0.0243(7) Uani 1 1 d .
H50A H 0.2216 -0.2188 -0.2216 0.029 Uiso 1 1 calc R
H50B H 0.2857 -0.184 -0.2976 0.029 Uiso 1 1 calc R
C51 C 0.2913(3) -0.3257(3) -0.2801(3) 0.0269(7) Uani 1 1 d .
C52 C 0.3096(4) -0.3664(4) -0.3734(4) 0.0519(13) Uani 1 1 d .
H52 H 0.317 -0.3241 -0.4155 0.062 Uiso 1 1 calc R
C53 C 0.3175(5) -0.4693(4) -0.4074(5) 0.0736(19) Uani 1 1 d .
H53 H 0.329 -0.4968 -0.4729 0.088 Uiso 1 1 calc R
C54 C 0.3089(4) -0.5303(4) -0.3475(5) 0.0641(16) Uani 1 1 d .
H54 H 0.3173 -0.5986 -0.3697 0.077 Uiso 1 1 calc R
C55 C 0.2881(4) -0.4928(4) -0.2547(4) 0.0520(13) Uani 1 1 d .
H55 H 0.2797 -0.5363 -0.2138 0.062 Uiso 1 1 calc R
C56 C 0.2793(3) -0.3900(3) -0.2209(3) 0.0342(9) Uani 1 1 d .
H56 H 0.2649 -0.3641 -0.1569 0.041 Uiso 1 1 calc R
C57 C 0.3409(3) 0.1189(3) 0.3736(3) 0.0212(6) Uani 1 1 d .
H57A H 0.3467 0.1696 0.3363 0.025 Uiso 1 1 calc R
H57B H 0.2562 0.0705 0.3539 0.025 Uiso 1 1 calc R
C58 C 0.4005(3) 0.1945(3) 0.4965(3) 0.0234(7) Uani 1 1 d .
C59 C 0.3497(3) 0.1636(3) 0.5653(3) 0.0331(8) Uani 1 1 d .
H59 H 0.2754 0.0969 0.5352 0.04 Uiso 1 1 calc R
C60 C 0.4075(4) 0.2303(4) 0.6782(3) 0.0440(10) Uani 1 1 d .
H60 H 0.3739 0.2076 0.7251 0.053 Uiso 1 1 calc R
C61 C 0.5133(4) 0.3292(4) 0.7216(3) 0.0422(10) Uani 1 1 d .
H61 H 0.5522 0.375 0.7985 0.051 Uiso 1 1 calc R
C62 C 0.5628(3) 0.3619(3) 0.6545(3) 0.0351(9) Uani 1 1 d .
H62 H 0.635 0.4311 0.6847 0.042 Uiso 1 1 calc R
C63 C 0.5065(3) 0.2931(3) 0.5410(3) 0.0273(7) Uani 1 1 d .
H63 H 0.5419 0.3148 0.4947 0.033 Uiso 1 1 calc R
C64 C 0.3878(3) -0.0694(3) 0.3886(3) 0.0210(6) Uani 1 1 d .
H64A H 0.4159 -0.1242 0.3563 0.025 Uiso 1 1 calc R
H64B H 0.4416 -0.0218 0.4667 0.025 Uiso 1 1 calc R
C65 C 0.2662(3) -0.1396(3) 0.3824(3) 0.0216(7) Uani 1 1 d .
C66 C 0.1681(3) -0.2052(3) 0.2847(3) 0.0277(7) Uani 1 1 d .
H66 H 0.1763 -0.2072 0.2189 0.033 Uiso 1 1 calc R
C67 C 0.0574(3) -0.2684(3) 0.2812(3) 0.0341(8) Uani 1 1 d .
H67 H -0.0094 -0.3123 0.2137 0.041 Uiso 1 1 calc R
C68 C 0.0452(3) -0.2672(3) 0.3764(3) 0.0362(9) Uani 1 1 d .
H68 H -0.0301 -0.3105 0.3744 0.043 Uiso 1 1 calc R
C69 C 0.1416(3) -0.2036(4) 0.4738(3) 0.0414(10) Uani 1 1 d .
H69 H 0.1328 -0.2029 0.5391 0.05 Uiso 1 1 calc R
C70 C 0.2523(3) -0.1400(3) 0.4777(3) 0.0308(8) Uani 1 1 d .
H70 H 0.3187 -0.0966 0.5456 0.037 Uiso 1 1 calc R
C71 C 0.6777(3) -0.1373(3) 0.1307(3) 0.0214(7) Uani 1 1 d .
H71A H 0.647 -0.1293 0.0635 0.026 Uiso 1 1 calc R
H71B H 0.7644 -0.0898 0.1631 0.026 Uiso 1 1 calc R
C72 C 0.6495(3) -0.2620(3) 0.0981(3) 0.0226(7) Uani 1 1 d .
C73 C 0.5475(3) -0.3487(3) 0.0120(3) 0.0309(8) Uani 1 1 d .
H73 H 0.4922 -0.3306 -0.0255 0.037 Uiso 1 1 calc R
C74 C 0.5243(3) -0.4643(3) -0.0209(3) 0.0362(9) Uani 1 1 d .
H74 H 0.454 -0.5247 -0.0813 0.043 Uiso 1 1 calc R
C75 C 0.6046(4) -0.4896(3) 0.0356(3) 0.0355(9) Uani 1 1 d .
H75 H 0.5889 -0.5678 0.0148 0.043 Uiso 1 1 calc R
C76 C 0.7073(4) -0.4016(3) 0.1219(3) 0.0318(8) Uani 1 1 d .
H76 H 0.7628 -0.4194 0.1596 0.038 Uiso 1 1 calc R
C77 C 0.7301(3) -0.2885(3) 0.1537(3) 0.0276(7) Uani 1 1 d .
H77 H 0.8009 -0.2283 0.2137 0.033 Uiso 1 1 calc R
C78 C 0.6519(3) -0.1128(3) 0.3390(3) 0.0223(7) Uani 1 1 d .
H78A H 0.6165 -0.0813 0.3873 0.027 Uiso 1 1 calc R
H78B H 0.6087 -0.1981 0.3089 0.027 Uiso 1 1 calc R
C79 C 0.7776(3) -0.0744(3) 0.4109(3) 0.0217(7) Uani 1 1 d .
C80 C 0.8028(3) -0.1520(3) 0.4437(3) 0.0258(7) Uani 1 1 d .
H80 H 0.7424 -0.229 0.416 0.031 Uiso 1 1 calc R
C81 C 0.9138(3) -0.1188(3) 0.5154(3) 0.0313(8) Uani 1 1 d .
H81 H 0.9285 -0.1721 0.5384 0.038 Uiso 1 1 calc R
C82 C 1.0029(3) -0.0090(4) 0.5537(3) 0.0360(9) Uani 1 1 d .
H82 H 1.0799 0.0133 0.6016 0.043 Uiso 1 1 calc R
C83 C 0.9800(3) 0.0688(3) 0.5220(3) 0.0349(9) Uani 1 1 d .
H83 H 1.0415 0.145 0.5485 0.042 Uiso 1 1 calc R
C84 C 0.8683(3) 0.0366(3) 0.4519(3) 0.0287(8) Uani 1 1 d .
H84 H 0.8536 0.0914 0.4315 0.034 Uiso 1 1 calc R

loop_
_atom_site_aniso_label
_atom_site_aniso_U_11
_atom_site_aniso_U_22
_atom_site_aniso_U_33
_atom_site_aniso_U_23
_atom_site_aniso_U_13
_atom_site_aniso_U_12
V1 0.0183(3) 0.0163(3) 0.0183(3) 0.0078(2) 0.0067(2) 0.0075(2)
V2 0.0184(3) 0.0142(3) 0.0161(3) 0.0062(2) 0.0051(2) 0.0060(2)
V3 0.0192(3) 0.0175(3) 0.0173(3) 0.0084(2) 0.0074(2) 0.0086(2)
O1 0.0225(11) 0.0204(11) 0.0228(12) 0.0114(9) 0.0105(9) 0.0127(9)
O2 0.0268(12) 0.0218(12) 0.0201(12) 0.0092(10) 0.0077(10) 0.0096(10)
O3 0.0229(12) 0.0196(12) 0.0265(12) 0.0100(10) 0.0090(10) 0.0076(10)
N1 0.0236(14) 0.0196(14) 0.0198(14) 0.0084(11) 0.0070(11) 0.0110(11)
C85 0.0260(17) 0.0305(19) 0.0232(17) 0.0128(15) 0.0093(14) 0.0117(15)
C86 0.0239(18) 0.044(2) 0.0209(18) 0.0133(17) 0.0060(14) 0.0084(17)
C87 0.0274(19) 0.044(2) 0.0226(18) 0.0131(17) 0.0035(15) 0.0131(17)
C88 0.0228(17) 0.034(2) 0.0289(19) 0.0120(16) 0.0060(15) 0.0071(15)
C89 0.0254(17) 0.0255(18) 0.0200(17) 0.0088(14) 0.0050(14) 0.0051(15)
O4 0.0263(12) 0.0207(12) 0.0164(11) 0.0086(9) 0.0085(9) 0.0120(10)
O5 0.0226(11) 0.0155(11) 0.0156(11) 0.0061(9) 0.0056(9) 0.0073(9)
O6 0.0201(11) 0.0213(12) 0.0182(11) 0.0079(9) 0.0059(9) 0.0067(9)
O7 0.0209(11) 0.0239(12) 0.0207(12) 0.0116(10) 0.0078(9) 0.0098(10)
O8 0.0206(11) 0.0184(11) 0.0188(11) 0.0070(9) 0.0091(9) 0.0090(9)
O9 0.0178(10) 0.0186(11) 0.0183(11) 0.0080(9) 0.0059(9) 0.0067(9)
O10 0.0224(11) 0.0180(11) 0.0162(11) 0.0072(9) 0.0073(9) 0.0086(9)
O11 0.0216(11) 0.0183(11) 0.0178(11) 0.0070(9) 0.0091(9) 0.0093(9)
O12 0.0206(11) 0.0212(12) 0.0202(11) 0.0098(9) 0.0088(9) 0.0113(9)
O13 0.0199(11) 0.0192(11) 0.0180(11) 0.0091(9) 0.0063(9) 0.0096(9)
O14 0.0216(11) 0.0174(11) 0.0181(11) 0.0082(9) 0.0074(9) 0.0100(9)
O15 0.0186(11) 0.0208(12) 0.0236(12) 0.0106(10) 0.0084(9) 0.0101(9)
P1 0.0235(4) 0.0157(4) 0.0178(4) 0.0072(3) 0.0076(3) 0.0096(3)
P2 0.0185(4) 0.0167(4) 0.0184(4) 0.0073(3) 0.0063(3) 0.0072(3)
P3 0.0174(4) 0.0163(4) 0.0169(4) 0.0069(3) 0.0051(3) 0.0070(3)
P4 0.0192(4) 0.0142(4) 0.0153(4) 0.0056(3) 0.0068(3) 0.0066(3)
P5 0.0188(4) 0.0176(4) 0.0159(4) 0.0076(3) 0.0067(3) 0.0094(3)
P6 0.0202(4) 0.0180(4) 0.0188(4) 0.0096(3) 0.0091(3) 0.0108(3)
C1 0.0309(18) 0.0235(17) 0.0260(18) 0.0138(14) 0.0147(15) 0.0149(15)
C2 0.0227(16) 0.0253(18) 0.0314(19) 0.0147(15) 0.0119(14) 0.0132(14)
C3 0.0326(19) 0.0283(19) 0.0312(19) 0.0140(16) 0.0137(16) 0.0168(16)
C4 0.034(2) 0.037(2) 0.035(2) 0.0247(18) 0.0139(17) 0.0185(17)
C5 0.0258(17) 0.0255(19) 0.038(2) 0.0154(16) 0.0109(16) 0.0138(15)
C6 0.0317(19) 0.0244(18) 0.037(2) 0.0097(16) 0.0132(16) 0.0168(16)
C7 0.0295(18) 0.0269(19) 0.0272(18) 0.0110(15) 0.0094(15) 0.0146(15)
C8 0.0269(17) 0.0180(16) 0.0195(16) 0.0057(13) 0.0067(14) 0.0069(14)
C9 0.0261(17) 0.0157(16) 0.0197(16) 0.0059(13) 0.0064(13) 0.0023(13)
C10 0.037(2) 0.029(2) 0.034(2) 0.0110(17) 0.0110(17) 0.0164(17)
C11 0.035(2) 0.040(2) 0.034(2) 0.0146(19) 0.0020(17) 0.0156(19)
C12 0.045(2) 0.034(2) 0.0199(19) 0.0042(16) 0.0020(17) 0.0059(19)
C13 0.044(2) 0.030(2) 0.0239(19) 0.0019(16) 0.0142(18) 0.0099(18)
C14 0.0311(19) 0.0261(19) 0.0269(19) 0.0068(15) 0.0083(15) 0.0102(16)
C15 0.0243(16) 0.0170(16) 0.0230(17) 0.0082(13) 0.0117(14) 0.0072(13)
C16 0.0263(17) 0.0188(16) 0.0258(17) 0.0100(14) 0.0136(14) 0.0094(14)
C17 0.0276(18) 0.0196(17) 0.0309(19) 0.0084(15) 0.0105(15) 0.0068(15)
C18 0.0288(18) 0.0263(19) 0.037(2) 0.0139(16) 0.0190(16) 0.0097(15)
C19 0.045(2) 0.0252(19) 0.039(2) 0.0194(17) 0.0279(19) 0.0172(17)
C20 0.038(2) 0.031(2) 0.0279(19) 0.0168(16) 0.0134(16) 0.0190(17)
C21 0.0263(17) 0.0212(17) 0.0316(19) 0.0139(15) 0.0129(15) 0.0116(14)
C22 0.0271(17) 0.0222(17) 0.0248(18) 0.0085(14) 0.0093(14) 0.0120(15)
C23 0.0255(16) 0.0197(16) 0.0238(17) 0.0053(14) 0.0109(14) 0.0129(14)
C24 0.0278(18) 0.037(2) 0.032(2) 0.0152(17) 0.0149(16) 0.0145(17)
C25 0.037(2) 0.049(3) 0.030(2) 0.0141(19) 0.0151(17) 0.026(2)
C26 0.0228(18) 0.031(2) 0.041(2) -0.0038(18) 0.0031(17) 0.0083(16)
C27 0.030(2) 0.031(2) 0.056(3) 0.019(2) 0.0211(19) 0.0133(17)
C28 0.0303(19) 0.033(2) 0.047(2) 0.0202(18) 0.0202(18) 0.0170(17)
C29 0.0248(16) 0.0233(17) 0.0199(16) 0.0094(14) 0.0095(13) 0.0130(14)
C30 0.0206(15) 0.0226(17) 0.0198(16) 0.0083(13) 0.0096(13) 0.0093(13)
C31 0.0269(17) 0.0304(19) 0.0238(17) 0.0128(15) 0.0117(14) 0.0169(15)
C32 0.0218(17) 0.047(2) 0.0247(18) 0.0124(17) 0.0112(14) 0.0183(17)
C33 0.0248(18) 0.031(2) 0.030(2) 0.0060(16) 0.0155(15) 0.0037(16)
C34 0.037(2) 0.0263(19) 0.040(2) 0.0164(17) 0.0232(17) 0.0148(16)
C35 0.0251(17) 0.034(2) 0.034(2) 0.0202(17) 0.0144(15) 0.0162(16)
C36 0.0222(16) 0.0203(16) 0.0165(16) 0.0064(13) 0.0024(13) 0.0080(14)
C37 0.0292(17) 0.0274(18) 0.0157(15) 0.0084(14) 0.0039(13) 0.0151(15)
C38 0.0289(19) 0.029(2) 0.039(2) 0.0157(18) 0.0021(17) 0.0122(17)
C39 0.044(2) 0.027(2) 0.050(3) 0.0173(19) 0.002(2) 0.0177(19)
C40 0.051(2) 0.040(2) 0.032(2) 0.0149(18) 0.0039(18) 0.033(2)
C41 0.0301(19) 0.046(2) 0.032(2) 0.0144(18) 0.0050(16) 0.0234(19)
C42 0.0278(18) 0.0293(19) 0.0234(18) 0.0108(15) 0.0042(14) 0.0135(16)
C43 0.0216(16) 0.0218(16) 0.0187(16) 0.0073(13) 0.0076(13) 0.0107(13)
C44 0.0170(15) 0.0222(16) 0.0203(16) 0.0081(13) 0.0082(12) 0.0068(13)
C45 0.0269(17) 0.0249(18) 0.0235(17) 0.0095(14) 0.0110(14) 0.0114(15)
C46 0.0272(18) 0.0263(18) 0.0316(19) 0.0163(16) 0.0116(15) 0.0101(15)
C47 0.0260(17) 0.036(2) 0.0199(17) 0.0153(15) 0.0088(14) 0.0122(16)
C48 0.0313(19) 0.034(2) 0.0210(17) 0.0093(15) 0.0138(15) 0.0161(16)
C49 0.0325(19) 0.0286(19) 0.0265(18) 0.0143(15) 0.0153(15) 0.0167(16)
C50 0.0219(16) 0.0231(17) 0.0214(17) 0.0079(14) 0.0044(13) 0.0084(14)
C51 0.0225(16) 0.0161(16) 0.0254(18) 0.0003(13) 0.0038(14) 0.0037(13)
C52 0.063(3) 0.026(2) 0.052(3) 0.008(2) 0.037(2) 0.005(2)
C53 0.070(4) 0.028(3) 0.100(4) -0.002(3) 0.062(3) 0.008(2)
C54 0.035(2) 0.026(2) 0.094(4) -0.004(3) 0.014(3) 0.012(2)
C55 0.039(2) 0.026(2) 0.057(3) 0.009(2) -0.012(2) 0.0092(19)
C56 0.037(2) 0.0198(18) 0.0260(19) 0.0047(15) -0.0029(16) 0.0080(16)
C57 0.0227(16) 0.0206(16) 0.0189(16) 0.0069(13) 0.0074(13) 0.0108(14)
C58 0.0282(17) 0.0239(17) 0.0223(16) 0.0081(14) 0.0106(14) 0.0179(15)
C59 0.039(2) 0.033(2) 0.031(2) 0.0138(17) 0.0181(17) 0.0181(18)
C60 0.063(3) 0.056(3) 0.029(2) 0.021(2) 0.029(2) 0.035(3)
C61 0.054(3) 0.051(3) 0.0189(18) 0.0042(18) 0.0079(18) 0.035(2)
C62 0.034(2) 0.033(2) 0.028(2) 0.0051(16) 0.0052(16) 0.0180(18)
C63 0.0336(19) 0.0275(19) 0.0226(17) 0.0103(15) 0.0084(15) 0.0187(16)
C64 0.0200(15) 0.0226(17) 0.0210(16) 0.0106(14) 0.0062(13) 0.0110(13)
C65 0.0229(16) 0.0207(16) 0.0270(17) 0.0133(14) 0.0113(14) 0.0128(14)
C66 0.0291(18) 0.0259(18) 0.0246(18) 0.0102(15) 0.0129(15) 0.0086(15)
C67 0.0245(18) 0.033(2) 0.036(2) 0.0132(17) 0.0100(16) 0.0078(16)
C68 0.0269(19) 0.037(2) 0.047(2) 0.0195(19) 0.0225(18) 0.0116(17)
C69 0.034(2) 0.052(3) 0.038(2) 0.025(2) 0.0207(19) 0.013(2)
C70 0.0270(18) 0.041(2) 0.0260(18) 0.0194(17) 0.0109(15) 0.0133(17)
C71 0.0203(15) 0.0207(16) 0.0243(17) 0.0085(14) 0.0108(13) 0.0109(13)
C72 0.0254(17) 0.0241(17) 0.0246(17) 0.0126(14) 0.0160(14) 0.0125(14)
C73 0.0281(18) 0.030(2) 0.036(2) 0.0127(17) 0.0143(16) 0.0148(16)
C74 0.032(2) 0.0220(19) 0.038(2) 0.0027(16) 0.0171(17) 0.0029(16)
C75 0.046(2) 0.0232(19) 0.049(2) 0.0187(18) 0.029(2) 0.0198(18)
C76 0.047(2) 0.039(2) 0.034(2) 0.0249(18) 0.0244(18) 0.0308(19)
C77 0.0335(19) 0.0282(19) 0.0248(18) 0.0105(15) 0.0129(15) 0.0183(16)
C78 0.0233(16) 0.0237(17) 0.0238(17) 0.0121(14) 0.0106(14) 0.0128(14)
C79 0.0260(16) 0.0275(18) 0.0197(16) 0.0127(14) 0.0125(13) 0.0165(14)
C80 0.0294(18) 0.0241(18) 0.0297(19) 0.0134(15) 0.0125(15) 0.0164(15)
C81 0.036(2) 0.035(2) 0.032(2) 0.0180(17) 0.0125(16) 0.0239(18)
C82 0.0251(19) 0.052(3) 0.030(2) 0.0196(19) 0.0046(16) 0.0200(19)
C83 0.0288(19) 0.029(2) 0.034(2) 0.0132(17) 0.0053(16) 0.0065(16)
C84 0.0283(18) 0.0275(19) 0.0277(19) 0.0130(15) 0.0076(15) 0.0121(15)

loop_
_atom_type_symbol
_atom_type_description
_atom_type_scat_dispersion_real
_atom_type_scat_dispersion_imag
_atom_type_scat_source
C C 0.0033 0.0016 'International Tables Vol C Tables 4.2.6.8 and 6.1.1.4'
H H 0 0 'International Tables Vol C Tables 4.2.6.8 and 6.1.1.4'
N N 0.0061 0.0033 'International Tables Vol C Tables 4.2.6.8 and 6.1.1.4'
O O 0.0106 0.006 'International Tables Vol C Tables 4.2.6.8 and 6.1.1.4'
P P 0.1023 0.0942 'International Tables Vol C Tables 4.2.6.8 and 6.1.1.4'
V V 0.3005 0.5294 'International Tables Vol C Tables 4.2.6.8 and 6.1.1.4'

loop_
_geom_angle_atom_site_label_1
_geom_angle_atom_site_label_2
_geom_angle_atom_site_label_3
_geom_angle
O1 V1 O15 98.40(10)
O1 V1 O4 98.79(10)
O15 V1 O4 162.81(9)
O1 V1 O6 96.14(10)
O15 V1 O6 89.05(9)
O4 V1 O6 89.39(9)
O1 V1 O13 99.39(10)
O15 V1 O13 89.02(9)
O4 V1 O13 87.92(9)
O6 V1 O13 164.46(9)
O1 V1 N1 176.95(10)
O15 V1 N1 79.94(9)
O4 V1 N1 82.89(9)
O6 V1 N1 81.30(9)
O13 V1 N1 83.18(9)
O2 V2 O8 103.11(11)
O2 V2 O7 102.12(11)
O8 V2 O7 154.77(9)
O2 V2 O10 95.83(10)
O8 V2 O10 90.47(9)
O7 V2 O10 86.56(9)
O2 V2 O5 97.10(10)
O8 V2 O5 88.87(9)
O7 V2 O5 88.45(9)
O10 V2 O5 166.86(9)
O3 V3 O11 106.26(11)
O3 V3 O12 105.16(11)
O11 V3 O12 148.57(9)
O3 V3 O14 98.26(11)
O11 V3 O14 86.87(9)
O12 V3 O14 89.55(9)
O3 V3 O9 99.03(11)
O11 V3 O9 87.58(9)
O12 V3 O9 86.66(9)
O14 V3 O9 162.69(9)
C85 N1 C89 116.1(3)
C85 N1 V1 121.5(2)
C89 N1 V1 121.7(2)
N1 C85 C86 123.5(3)
N1 C85 H85 118.2
C86 C85 H85 118.2
C87 C86 C85 119.4(3)
C87 C86 H86 120.3
C85 C86 H86 120.3
C86 C87 C88 118.5(3)
C86 C87 H87 120.8
C88 C87 H87 120.8
C89 C88 C87 118.6(3)
C89 C88 H88 120.7
C87 C88 H88 120.7
N1 C89 C88 123.9(3)
N1 C89 H89 118.1
C88 C89 H89 118.1
P1 O4 V1 127.41(13)
P1 O5 V2 142.91(13)
P2 O6 V1 131.44(13)
P2 O7 V2 136.09(14)
P3 O8 V2 129.40(13)
P3 O9 V3 140.21(13)
P4 O10 V2 145.86(14)
P4 O11 V3 131.37(13)
P5 O12 V3 135.14(13)
P5 O13 V1 132.59(13)
P6 O14 V3 145.61(14)
P6 O15 V1 128.53(13)
O5 P1 O4 115.88(12)
O5 P1 C1 111.22(15)
O4 P1 C1 104.70(14)
O5 P1 C8 107.18(14)
O4 P1 C8 109.71(14)
C1 P1 C8 107.92(16)
O7 P2 O6 115.88(12)
O7 P2 C15 110.75(14)
O6 P2 C15 104.78(14)
O7 P2 C22 105.89(14)
O6 P2 C22 109.95(15)
C15 P2 C22 109.57(16)
O9 P3 O8 115.81(12)
O9 P3 C29 110.37(14)
O8 P3 C29 106.30(14)
O9 P3 C36 107.26(14)
O8 P3 C36 108.78(14)
C29 P3 C36 108.09(15)
O10 P4 O11 116.38(12)
O10 P4 C50 108.13(14)
O11 P4 C50 109.48(14)
O10 P4 C43 112.10(14)
O11 P4 C43 103.09(14)
C50 P4 C43 107.27(15)
O13 P5 O12 115.15(12)
O13 P5 C64 106.44(13)
O12 P5 C64 110.39(14)
O13 P5 C57 110.16(14)
O12 P5 C57 106.07(13)
C64 P5 C57 108.50(15)
O14 P6 O15 115.50(12)
O14 P6 C78 104.49(14)
O15 P6 C78 110.85(14)
O14 P6 C71 111.98(14)
O15 P6 C71 104.33(14)
C78 P6 C71 109.76(15)
C2 C1 P1 118.9(2)
C2 C1 H1A 107.6
P1 C1 H1A 107.6
C2 C1 H1B 107.6
P1 C1 H1B 107.6
H1A C1 H1B 107
C7 C2 C3 118.8(3)
C7 C2 C1 120.0(3)
C3 C2 C1 121.0(3)
C4 C3 C2 119.8(3)
C4 C3 H3 120.1
C2 C3 H3 120.1
C5 C4 C3 120.7(3)
C5 C4 H4 119.6
C3 C4 H4 119.6
C6 C5 C4 119.7(3)
C6 C5 H5 120.1
C4 C5 H5 120.1
C5 C6 C7 119.9(3)
C5 C6 H6 120
C7 C6 H6 120
C6 C7 C2 120.9(3)
C6 C7 H7 119.6
C2 C7 H7 119.6
C9 C8 P1 115.8(2)
C9 C8 H8A 108.3
P1 C8 H8A 108.3
C9 C8 H8B 108.3
P1 C8 H8B 108.3
H8A C8 H8B 107.4
C10 C9 C14 118.8(3)
C10 C9 C8 119.4(3)
C14 C9 C8 121.7(3)
C9 C10 C11 120.7(4)
C9 C10 H10 119.6
C11 C10 H10 119.6
C10 C11 C12 120.0(4)
C10 C11 H11 120
C12 C11 H11 120
C13 C12 C11 119.3(4)
C13 C12 H12 120.3
C11 C12 H12 120.3
C14 C13 C12 120.2(4)
C14 C13 H13 119.9
C12 C13 H13 119.9
C13 C14 C9 120.9(4)
C13 C14 H14 119.6
C9 C14 H14 119.6
C16 C15 P2 119.7(2)
C16 C15 H15A 107.4
P2 C15 H15A 107.4
C16 C15 H15B 107.4
P2 C15 H15B 107.4
H15A C15 H15B 106.9
C21 C16 C17 118.6(3)
C21 C16 C15 121.5(3)
C17 C16 C15 119.7(3)
C16 C17 C18 121.0(3)
C16 C17 H17 119.5
C18 C17 H17 119.5
C19 C18 C17 119.4(3)
C19 C18 H18 120.3
C17 C18 H18 120.3
C18 C19 C20 120.6(3)
C18 C19 H19 119.7
C20 C19 H19 119.7
C19 C20 C21 119.7(3)
C19 C20 H20 120.1
C21 C20 H20 120.1
C16 C21 C20 120.6(3)
C16 C21 H21 119.7
C20 C21 H21 119.7
C23 C22 P2 113.9(2)
C23 C22 H22A 108.8
P2 C22 H22A 108.8
C23 C22 H22B 108.8
P2 C22 H22B 108.8
H22A C22 H22B 107.7
C28 C23 C24 120.0(3)
C28 C23 C22 118.7(3)
C24 C23 C22 121.3(3)
C23 C24 C25 120.2(3)
C23 C24 H24 119.9
C25 C24 H24 119.9
C26 C25 C24 119.6(4)
C26 C25 H25 120.2
C24 C25 H25 120.2
C25 C26 C27 120.0(4)
C25 C26 H26 120
C27 C26 H26 120
C28 C27 C26 120.4(4)
C28 C27 H27 119.8
C26 C27 H27 119.8
C27 C28 C23 119.9(4)
C27 C28 H28 120.1
C23 C28 H28 120.1
C30 C29 P3 115.4(2)
C30 C29 H29A 108.4
P3 C29 H29A 108.4
C30 C29 H29B 108.4
P3 C29 H29B 108.4
H29A C29 H29B 107.5
C31 C30 C35 118.3(3)
C31 C30 C29 120.3(3)
C35 C30 C29 121.4(3)
C32 C31 C30 120.9(3)
C32 C31 H31 119.6
C30 C31 H31 119.6
C31 C32 C33 120.7(3)
C31 C32 H32 119.7
C33 C32 H32 119.7
C34 C33 C32 118.8(3)
C34 C33 H33 120.6
C32 C33 H33 120.6
C33 C34 C35 120.7(3)
C33 C34 H34 119.6
C35 C34 H34 119.6
C34 C35 C30 120.6(3)
C34 C35 H35 119.7
C30 C35 H35 119.7
C37 C36 P3 113.6(2)
C37 C36 H36A 108.9
P3 C36 H36A 108.9
C37 C36 H36B 108.9
P3 C36 H36B 108.9
H36A C36 H36B 107.7
C42 C37 C38 118.2(3)
C42 C37 C36 120.4(3)
C38 C37 C36 121.4(3)
C39 C38 C37 120.4(4)
C39 C38 H38 119.8
C37 C38 H38 119.8
C40 C39 C38 120.2(4)
C40 C39 H39 119.9
C38 C39 H39 119.9
C41 C40 C39 119.6(4)
C41 C40 H40 120.2
C39 C40 H40 120.2
C40 C41 C42 120.4(4)
C40 C41 H41 119.8
C42 C41 H41 119.8
C37 C42 C41 121.2(4)
C37 C42 H42 119.4
C41 C42 H42 119.4
C44 C43 P4 119.6(2)
C44 C43 H43A 107.4
P4 C43 H43A 107.4
C44 C43 H43B 107.4
P4 C43 H43B 107.4
H43A C43 H43B 106.9
C45 C44 C49 118.8(3)
C45 C44 C43 121.6(3)
C49 C44 C43 119.5(3)
C46 C45 C44 120.5(3)
C46 C45 H45 119.8
C44 C45 H45 119.8
C45 C46 C47 119.9(3)
C45 C46 H46 120
C47 C46 H46 120
C48 C47 C46 119.9(3)
C48 C47 H47 120
C46 C47 H47 120
C47 C48 C49 120.3(3)
C47 C48 H48 119.8
C49 C48 H48 119.8
C48 C49 C44 120.5(3)
C48 C49 H49 119.8
C44 C49 H49 119.8
C51 C50 P4 113.0(2)
C51 C50 H50A 109
P4 C50 H50A 109
C51 C50 H50B 109
P4 C50 H50B 109
H50A C50 H50B 107.8
C52 C51 C56 118.3(4)
C52 C51 C50 120.8(4)
C56 C51 C50 120.8(3)
C51 C52 C53 120.9(5)
C51 C52 H52 119.5
C53 C52 H52 119.5
C54 C53 C52 120.5(5)
C54 C53 H53 119.8
C52 C53 H53 119.8
C53 C54 C55 119.9(4)
C53 C54 H54 120.1
C55 C54 H54 120.1
C54 C55 C56 119.7(5)
C54 C55 H55 120.2
C56 C55 H55 120.2
C51 C56 C55 120.7(4)
C51 C56 H56 119.7
C55 C56 H56 119.7
C58 C57 P5 114.5(2)
C58 C57 H57A 108.6
P5 C57 H57A 108.6
C58 C57 H57B 108.6
P5 C57 H57B 108.6
H57A C57 H57B 107.6
C63 C58 C59 119.2(3)
C63 C58 C57 120.2(3)
C59 C58 C57 120.5(3)
C58 C59 C60 120.2(4)
C58 C59 H59 119.9
C60 C59 H59 119.9
C61 C60 C59 119.9(4)
C61 C60 H60 120.1
C59 C60 H60 120.1
C62 C61 C60 120.4(4)
C62 C61 H61 119.8
C60 C61 H61 119.8
C61 C62 C63 119.8(4)
C61 C62 H62 120.1
C63 C62 H62 120.1
C58 C63 C62 120.4(3)
C58 C63 H63 119.8
C62 C63 H63 119.8
C65 C64 P5 117.6(2)
C65 C64 H64A 107.9
P5 C64 H64A 107.9
C65 C64 H64B 107.9
P5 C64 H64B 107.9
H64A C64 H64B 107.2
C66 C65 C70 118.4(3)
C66 C65 C64 122.1(3)
C70 C65 C64 119.5(3)
C65 C66 C67 121.0(3)
C65 C66 H66 119.5
C67 C66 H66 119.5
C68 C67 C66 119.8(4)
C68 C67 H67 120.1
C66 C67 H67 120.1
C69 C68 C67 120.0(3)
C69 C68 H68 120
C67 C68 H68 120
C68 C69 C70 120.5(4)
C68 C69 H69 119.7
C70 C69 H69 119.7
C69 C70 C65 120.3(3)
C69 C70 H70 119.9
C65 C70 H70 119.9
C72 C71 P6 116.9(2)
C72 C71 H71A 108.1
P6 C71 H71A 108.1
C72 C71 H71B 108.1
P6 C71 H71B 108.1
H71A C71 H71B 107.3
C73 C72 C77 120.0(3)
C73 C72 C71 120.4(3)
C77 C72 C71 119.5(3)
C72 C73 C74 120.0(4)
C72 C73 H73 120
C74 C73 H73 120
C75 C74 C73 119.4(4)
C75 C74 H74 120.3
C73 C74 H74 120.3
C76 C75 C74 120.1(3)
C76 C75 H75 119.9
C74 C75 H75 119.9
C77 C76 C75 120.5(3)
C77 C76 H76 119.8
C75 C76 H76 119.8
C76 C77 C72 120.0(3)
C76 C77 H77 120
C72 C77 H77 120
C79 C78 P6 120.6(2)
C79 C78 H78A 107.2
P6 C78 H78A 107.2
C79 C78 H78B 107.2
P6 C78 H78B 107.2
H78A C78 H78B 106.8
C84 C79 C80 117.7(3)
C84 C79 C78 123.3(3)
C80 C79 C78 118.9(3)
C81 C80 C79 121.2(3)
C81 C80 H80 119.4
C79 C80 H80 119.4
C82 C81 C80 120.2(3)
C82 C81 H81 119.9
C80 C81 H81 119.9
C81 C82 C83 119.5(3)
C81 C82 H82 120.2
C83 C82 H82 120.2
C82 C83 C84 120.5(4)
C82 C83 H83 119.7
C84 C83 H83 119.7
C83 C84 C79 120.8(3)
C83 C84 H84 119.6
C79 C84 H84 119.6

loop_
_geom_bond_atom_site_label_1
_geom_bond_atom_site_label_2
_geom_bond_distance
V1 O1 1.625(2)
V1 O15 1.984(2)
V1 O4 1.988(2)
V1 O6 2.010(2)
V1 O13 2.019(2)
V1 N1 2.350(3)
V2 O2 1.588(2)
V2 O8 1.989(2)
V2 O7 1.993(2)
V2 O10 2.019(2)
V2 O5 2.024(2)
V3 O3 1.584(2)
V3 O11 1.971(2)
V3 O12 1.984(2)
V3 O14 1.999(2)
V3 O9 2.003(2)
N1 C85 1.339(4)
N1 C89 1.353(4)
C85 C86 1.382(5)
C85 H85 0.95
C86 C87 1.368(5)
C86 H86 0.95
C87 C88 1.389(5)
C87 H87 0.95
C88 C89 1.376(5)
C88 H88 0.95
C89 H89 0.95
O4 P1 1.518(2)
O5 P1 1.513(2)
O6 P2 1.516(2)
O7 P2 1.516(2)
O8 P3 1.523(2)
O9 P3 1.516(2)
O10 P4 1.506(2)
O11 P4 1.524(2)
O12 P5 1.522(2)
O13 P5 1.515(2)
O14 P6 1.514(2)
O15 P6 1.521(2)
P1 C1 1.804(3)
P1 C8 1.815(3)
P2 C15 1.803(3)
P2 C22 1.814(3)
P3 C29 1.804(3)
P3 C36 1.817(3)
P4 C50 1.809(3)
P4 C43 1.811(3)
P5 C64 1.804(3)
P5 C57 1.809(3)
P6 C78 1.805(3)
P6 C71 1.810(3)
C1 C2 1.517(5)
C1 H1A 0.99
C1 H1B 0.99
C2 C7 1.389(5)
C2 C3 1.393(5)
C3 C4 1.386(5)
C3 H3 0.95
C4 C5 1.383(5)
C4 H4 0.95
C5 C6 1.374(5)
C5 H5 0.95
C6 C7 1.387(5)
C6 H6 0.95
C7 H7 0.95
C8 C9 1.518(4)
C8 H8A 0.99
C8 H8B 0.99
C9 C10 1.377(5)
C9 C14 1.393(5)
C10 C11 1.391(5)
C10 H10 0.95
C11 C12 1.393(6)
C11 H11 0.95
C12 C13 1.383(6)
C12 H12 0.95
C13 C14 1.379(5)
C13 H13 0.95
C14 H14 0.95
C15 C16 1.514(4)
C15 H15A 0.99
C15 H15B 0.99
C16 C21 1.387(5)
C16 C17 1.389(5)
C17 C18 1.397(5)
C17 H17 0.95
C18 C19 1.368(5)
C18 H18 0.95
C19 C20 1.387(5)
C19 H19 0.95
C20 C21 1.391(5)
C20 H20 0.95
C21 H21 0.95
C22 C23 1.508(5)
C22 H22A 0.99
C22 H22B 0.99
C23 C28 1.378(5)
C23 C24 1.380(5)
C24 C25 1.387(5)
C24 H24 0.95
C25 C26 1.374(6)
C25 H25 0.95
C26 C27 1.386(6)
C26 H26 0.95
C27 C28 1.373(6)
C27 H27 0.95
C28 H28 0.95
C29 C30 1.512(4)
C29 H29A 0.99
C29 H29B 0.99
C30 C31 1.390(4)
C30 C35 1.390(5)
C31 C32 1.376(5)
C31 H31 0.95
C32 C33 1.387(5)
C32 H32 0.95
C33 C34 1.378(5)
C33 H33 0.95
C34 C35 1.386(5)
C34 H34 0.95
C35 H35 0.95
C36 C37 1.510(5)
C36 H36A 0.99
C36 H36B 0.99
C37 C42 1.382(5)
C37 C38 1.399(5)
C38 C39 1.390(5)
C38 H38 0.95
C39 C40 1.382(6)
C39 H39 0.95
C40 C41 1.374(6)
C40 H40 0.95
C41 C42 1.382(5)
C41 H41 0.95
C42 H42 0.95
C43 C44 1.517(4)
C43 H43A 0.99
C43 H43B 0.99
C44 C45 1.392(5)
C44 C49 1.395(4)
C45 C46 1.388(5)
C45 H45 0.95
C46 C47 1.389(5)
C46 H46 0.95
C47 C48 1.377(5)
C47 H47 0.95
C48 C49 1.384(5)
C48 H48 0.95
C49 H49 0.95
C50 C51 1.521(5)
C50 H50A 0.99
C50 H50B 0.99
C51 C52 1.371(5)
C51 C56 1.389(5)
C52 C53 1.398(7)
C52 H52 0.95
C53 C54 1.360(8)
C53 H53 0.95
C54 C55 1.377(7)
C54 H54 0.95
C55 C56 1.402(6)
C55 H55 0.95
C56 H56 0.95
C57 C58 1.523(4)
C57 H57A 0.99
C57 H57B 0.99
C58 C63 1.375(5)
C58 C59 1.391(5)
C59 C60 1.394(5)
C59 H59 0.95
C60 C61 1.377(6)
C60 H60 0.95
C61 C62 1.370(6)
C61 H61 0.95
C62 C63 1.404(5)
C62 H62 0.95
C63 H63 0.95
C64 C65 1.519(4)
C64 H64A 0.99
C64 H64B 0.99
C65 C66 1.383(5)
C65 C70 1.396(5)
C66 C67 1.392(5)
C66 H66 0.95
C67 C68 1.381(5)
C67 H67 0.95
C68 C69 1.370(6)
C68 H68 0.95
C69 C70 1.391(5)
C69 H69 0.95
C70 H70 0.95
C71 C72 1.506(5)
C71 H71A 0.99
C71 H71B 0.99
C72 C73 1.367(5)
C72 C77 1.392(5)
C73 C74 1.402(5)
C73 H73 0.95
C74 C75 1.383(6)
C74 H74 0.95
C75 C76 1.376(6)
C75 H75 0.95
C76 C77 1.372(5)
C76 H76 0.95
C77 H77 0.95
C78 C79 1.516(4)
C78 H78A 0.99
C78 H78B 0.99
C79 C84 1.385(5)
C79 C80 1.399(4)
C80 C81 1.378(5)
C80 H80 0.95
C81 C82 1.372(6)
C81 H81 0.95
C82 C83 1.381(5)
C82 H82 0.95
C83 C84 1.382(5)
C83 H83 0.95
C84 H84 0.95
